data_7027024
loop_
_publ_author_name
'Coles, Simon J.'
'Hursthouse, Michael B.'
'Kelly, David G.'
'Toner, Andrew J.'
'Walker, Neil M.'

_publ_section_title
;
 Halide titanium(IV) Schiff base complexes; fluoride and bromide
 derivatives and evidence for a new seven-coordinate chloride intermediate
;
_journal_issue 20
_journal_name_full 'Journal of the Chemical Society, Dalton Transactions'
_journal_page_first 3489
_journal_paper_doi 10.1039/a805764h
_journal_year 1998
_chemical_formula_sum 'C16 H14 F2 N2 O2 Ti'
_chemical_formula_weight 352.19
_chemical_name_common TiF2(salen)
_chemical_name_systematic
; 
 ? 
;
_space_group_IT_number 14
_symmetry_cell_setting monoclinic
_symmetry_space_group_name_Hall '-P 2ybc'
_symmetry_space_group_name_H-M 'P 1 21/c 1'
_atom_sites_solution_hydrogens geom
_atom_sites_solution_primary direct
_atom_sites_solution_secondary difmap
_audit_creation_method SHELXL
_cell_angle_alpha 90.00
_cell_angle_beta 109.733(9)
_cell_angle_gamma 90.00
_cell_formula_units_Z 4
_cell_length_a 14.285(2)
_cell_length_b 8.881(3)
_cell_length_c 12.3799(11)
_cell_measurement_reflns_used 50
_cell_measurement_temperature 150(2)
_cell_volume 1478.3(6)
_computing_cell_refinement 'refine algorith in MADNES'
_computing_data_collection 'MADNES (Pflugrath 1989)'
_computing_data_reduction ABSURD
_computing_molecular_graphics SNOOPI
_computing_structure_refinement 'SHELXL-92 (Sheldrick, 1993)'
_computing_structure_solution 'SHELXS-86 (Sheldrick, 1990)'
_diffrn_ambient_temperature 150(2)
_diffrn_measurement_device 'FAST TV Area detector'
_diffrn_measurement_method 'Phi scans'
_diffrn_radiation_monochromator graphite
_diffrn_radiation_source 'rotating anode'
_diffrn_radiation_type MoK\a
_diffrn_radiation_wavelength 0.71069
_diffrn_reflns_av_R_equivalents 0.0381
_diffrn_reflns_av_sigmaI/netI 0.0538
_diffrn_reflns_limit_h_max 7
_diffrn_reflns_limit_h_min -16
_diffrn_reflns_limit_k_max 10
_diffrn_reflns_limit_k_min -10
_diffrn_reflns_limit_l_max 14
_diffrn_reflns_limit_l_min -13
_diffrn_reflns_number 4608
_diffrn_reflns_theta_max 24.76
_diffrn_reflns_theta_min 2.75
_exptl_absorpt_coefficient_mu 0.611
_exptl_absorpt_correction_type DIFABS
_exptl_crystal_colour Yellow
_exptl_crystal_density_diffrn 1.582
_exptl_crystal_description Block
_exptl_crystal_F_000 720
_exptl_crystal_size_max 0.215
_exptl_crystal_size_mid 0.14
_exptl_crystal_size_min 0.14
_refine_diff_density_max 0.299
_refine_diff_density_min -0.248
_refine_diff_density_rms 0.057
_refine_ls_extinction_method none
_refine_ls_goodness_of_fit_all 0.959
_refine_ls_goodness_of_fit_obs 1.050
_refine_ls_hydrogen_treatment 'Riding model'
_refine_ls_matrix_type full
_refine_ls_number_parameters 216
_refine_ls_number_reflns 2137
_refine_ls_number_restraints 0
_refine_ls_restrained_S_all 0.998
_refine_ls_restrained_S_obs 1.050
_refine_ls_R_factor_all 0.0401
_refine_ls_R_factor_obs 0.0310
_refine_ls_shift/esd_max 0.004
_refine_ls_shift/esd_mean 0.000
_refine_ls_structure_factor_coef Fsqd
_refine_ls_weighting_details 'w=1/[\s^2^(Fo^2^)+(0.0359P)^2^+0.0000P] where P=(Fo^2^+2Fc^2^)/3'
_refine_ls_weighting_scheme calc
_refine_ls_wR_factor_all 0.0750
_refine_ls_wR_factor_obs 0.0705
_reflns_number_observed 1746
_reflns_number_total 2139
_reflns_observed_criterion >2sigma(I)
_cod_data_source_file 805764hsup1.cif
_cod_data_source_block 2
_cod_depositor_comments
;
The following automatic conversions were performed:

'_symmetry_cell_setting' value 'Monoclinic' changed to 'monoclinic'
according to /home/saulius/struct/CIF-dictionaries/cif_core.dic
dictionary named 'cif_core.dic' version 2.4.2 from 2011-04-26.

Automatic conversion script
Id: cif_fix_values 1891 2012-01-12 08:04:46Z andrius 

The following automatic conversions were performed:

'_refine_ls_weighting_scheme' value 'calc
w=1/[\s^2^(Fo^2^)+(0.0359P)^2^+0.0000P] where P=(Fo^2^+2Fc^2^)/3' was
changed to 'calc'. New tag '_refine_ls_weighting_details' was
created. The value of the new tag was set to
'w=1/[\s^2^(Fo^2^)+(0.0359P)^2^+0.0000P] where P=(Fo^2^+2Fc^2^)/3'.

Automatic conversion script
Id: cif_fix_values 3143 2015-03-26 13:38:13Z robertas 
;
_cod_original_sg_symbol_H-M P2(1)/c
_cod_database_code 7027024

loop_
_symmetry_equiv_pos_as_xyz
'x, y, z'
'-x, y+1/2, -z+1/2'
'-x, -y, -z'
'x, -y-1/2, z-1/2'

loop_
_atom_site_aniso_label
_atom_site_aniso_U_11
_atom_site_aniso_U_22
_atom_site_aniso_U_33
_atom_site_aniso_U_23
_atom_site_aniso_U_13
_atom_site_aniso_U_12
Ti1 0.0134(3) 0.0182(2) 0.0134(2) -0.0012(2) 0.0043(2) 0.0006(2)
F1 0.0216(8) 0.0281(8) 0.0180(6) 0.0053(6) 0.0026(6) -0.0002(7)
F2 0.0266(8) 0.0247(8) 0.0224(6) 0.0045(6) 0.0038(6) 0.0056(7)
N1 0.0179(12) 0.0190(11) 0.0122(9) -0.0020(9) 0.0039(8) 0.0033(9)
N2 0.0161(13) 0.0213(12) 0.0159(9) 0.0006(9) 0.0055(9) 0.0000(9)
O1 0.0150(10) 0.0298(11) 0.0203(8) -0.0093(8) 0.0067(7) -0.0049(8)
O2 0.0143(10) 0.0238(10) 0.0255(8) -0.0041(8) 0.0078(7) -0.0012(8)
C1 0.0154(14) 0.0190(14) 0.0139(10) 0.0013(11) 0.0040(10) -0.0019(12)
C2 0.023(2) 0.0194(14) 0.0203(11) -0.0037(11) 0.0106(11) -0.0032(12)
C3 0.0195(15) 0.0198(14) 0.0235(12) 0.0013(11) 0.0124(11) 0.0012(11)
C4 0.0131(14) 0.0237(14) 0.0256(12) 0.0031(12) 0.0060(11) 0.0001(11)
C5 0.0183(14) 0.0162(13) 0.0167(11) -0.0007(10) 0.0038(10) -0.0048(11)
C6 0.0204(14) 0.0135(12) 0.0129(11) 0.0032(10) 0.0056(10) 0.0003(11)
C7 0.019(2) 0.0160(14) 0.0118(11) -0.0001(11) 0.0011(11) -0.0031(11)
C8 0.0182(14) 0.0237(14) 0.0203(12) -0.0082(11) 0.0051(11) 0.0012(12)
C9 0.0213(14) 0.033(2) 0.0139(11) -0.0043(11) 0.0055(11) 0.0046(12)
C10 0.023(2) 0.0220(14) 0.0221(12) 0.0043(11) 0.0114(11) 0.0037(12)
C11 0.0206(14) 0.0210(14) 0.0182(11) 0.0036(11) 0.0078(11) -0.0002(12)
C12 0.0192(15) 0.0268(15) 0.0275(13) 0.0036(12) 0.0084(11) 0.0049(13)
C13 0.0154(15) 0.032(2) 0.0308(14) 0.0063(13) 0.0021(12) 0.0015(13)
C14 0.020(2) 0.028(2) 0.0223(12) 0.0045(12) 0.0009(11) -0.0035(12)
C15 0.025(2) 0.0209(14) 0.0198(12) -0.0006(11) 0.0087(11) -0.0013(12)
C16 0.0170(15) 0.0218(14) 0.0198(11) 0.0072(11) 0.0081(11) 0.0009(11)

loop_
_atom_site_label
_atom_site_type_symbol
_atom_site_fract_x
_atom_site_fract_y
_atom_site_fract_z
_atom_site_U_iso_or_equiv
_atom_site_thermal_displace_type
_atom_site_occupancy
_atom_site_calc_flag
_atom_site_refinement_flags
Ti1 Ti 0.21457(3) 0.25294(5) 0.97012(3) 0.01507(14) Uani 1 d .
F1 F 0.27873(10) 0.1111(2) 1.07859(10) 0.0236(3) Uani 1 d .
F2 F 0.15428(10) 0.3742(2) 0.84369(10) 0.0257(3) Uani 1 d .
N1 N 0.12287(14) 0.0743(2) 0.86977(14) 0.0166(5) Uani 1 d .
N2 N 0.30265(14) 0.1593(2) 0.87635(14) 0.0178(5) Uani 1 d .
O1 O 0.11111(11) 0.2831(2) 1.02695(12) 0.0215(4) Uani 1 d .
O2 O 0.32119(11) 0.3860(2) 1.03304(12) 0.0209(4) Uani 1 d .
C1 C 0.0129(2) 0.2576(3) 0.9886(2) 0.0163(5) Uani 1 d .
C2 C -0.0487(2) 0.3399(3) 1.0338(2) 0.0200(6) Uani 1 d .
H2 H -0.0211(2) 0.4116(3) 1.0905(2) 0.024 Uiso 1 calc R
C3 C -0.1503(2) 0.3158(3) 0.9951(2) 0.0196(6) Uani 1 d .
H3 H -0.1907(2) 0.3729(3) 1.0246(2) 0.024 Uiso 1 calc R
C4 C -0.1925(2) 0.2069(3) 0.9126(2) 0.0209(6) Uani 1 d .
H4 H -0.2609(2) 0.1910(3) 0.8872(2) 0.025 Uiso 1 calc R
C5 C -0.1330(2) 0.1222(3) 0.8681(2) 0.0176(5) Uani 1 d .
H5 H -0.1616(2) 0.0478(3) 0.8142(2) 0.021 Uiso 1 calc R
C6 C -0.0297(2) 0.1469(3) 0.9032(2) 0.0156(5) Uani 1 d .
C7 C 0.0294(2) 0.0564(3) 0.8528(2) 0.0167(5) Uani 1 d .
H7 H -0.0039(15) -0.0150(24) 0.8042(17) 0.006(5) Uiso 1 d .
C8 C 0.1733(2) -0.0263(3) 0.8131(2) 0.0211(6) Uani 1 d .
H8A H 0.1252(2) -0.0729(3) 0.7465(2) 0.025 Uiso 1 calc R
H8B H 0.2082(2) -0.1051(3) 0.8654(2) 0.025 Uiso 1 calc R
C9 C 0.2463(2) 0.0675(3) 0.7768(2) 0.0228(6) Uani 1 d .
H9A H 0.2910(2) 0.0027(3) 0.7538(2) 0.027 Uiso 1 calc R
H9B H 0.2111(2) 0.1317(3) 0.7125(2) 0.027 Uiso 1 calc R
C10 C 0.3972(2) 0.1669(3) 0.9091(2) 0.0214(6) Uani 1 d .
H10 H 0.4358(17) 0.1064(29) 0.8635(19) 0.033(7) Uiso 1 d .
C11 C 0.4597(2) 0.2554(3) 1.0068(2) 0.0196(6) Uani 1 d .
C12 C 0.5634(2) 0.2409(3) 1.0402(2) 0.0243(6) Uani 1 d .
H12 H 0.5904(2) 0.1712(3) 1.0028(2) 0.029 Uiso 1 calc R
C13 C 0.6260(2) 0.3270(3) 1.1265(2) 0.0276(6) Uani 1 d .
H13 H 0.6945(2) 0.3145(3) 1.1481(2) 0.033 Uiso 1 calc R
C14 C 0.5862(2) 0.4338(3) 1.1820(2) 0.0250(6) Uani 1 d .
H14 H 0.6284(2) 0.4927(3) 1.2404(2) 0.030 Uiso 1 calc R
C15 C 0.4846(2) 0.4523(3) 1.1506(2) 0.0215(6) Uani 1 d .
H15 H 0.4590(2) 0.5241(3) 1.1876(2) 0.026 Uiso 1 calc R
C16 C 0.4194(2) 0.3637(3) 1.0633(2) 0.0191(6) Uani 1 d .

loop_
_atom_type_symbol
_atom_type_description
_atom_type_scat_dispersion_real
_atom_type_scat_dispersion_imag
_atom_type_scat_source
C C 0.0033 0.0016 'International Tables Vol C Tables 4.2.6.8 and 6.1.1.4'
H H 0.0000 0.0000 'International Tables Vol C Tables 4.2.6.8 and 6.1.1.4'
O O 0.0106 0.0060 'International Tables Vol C Tables 4.2.6.8 and 6.1.1.4'
N N 0.0061 0.0033 'International Tables Vol C Tables 4.2.6.8 and 6.1.1.4'
F F 0.0171 0.0103 'International Tables Vol C Tables 4.2.6.8 and 6.1.1.4'
Ti Ti 0.2776 0.4457 'International Tables Vol C Tables 4.2.6.8 and 6.1.1.4'

loop_
_geom_angle_atom_site_label_1
_geom_angle_atom_site_label_2
_geom_angle_atom_site_label_3
_geom_angle
F1 Ti1 F2 170.48(6)
F1 Ti1 O1 94.94(6)
F2 Ti1 O1 91.93(7)
F1 Ti1 O2 89.64(7)
F2 Ti1 O2 93.75(7)
O1 Ti1 O2 112.95(7)
F1 Ti1 N2 83.76(6)
F2 Ti1 N2 87.62(6)
O1 Ti1 N2 161.24(7)
O2 Ti1 N2 85.78(7)
F1 Ti1 N1 88.44(7)
F2 Ti1 N1 85.56(7)
O1 Ti1 N1 85.32(7)
O2 Ti1 N1 161.73(7)
N2 Ti1 N1 75.95(7)
C7 N1 C8 119.7(2)
C7 N1 Ti1 125.2(2)
C8 N1 Ti1 114.93(14)
C10 N2 C9 121.1(2)
C10 N2 Ti1 124.0(2)
C9 N2 Ti1 114.41(14)
C1 O1 Ti1 135.49(13)
C16 O2 Ti1 130.6(2)
O1 C1 C2 119.6(2)
O1 C1 C6 120.9(2)
C2 C1 C6 119.4(2)
C3 C2 C1 120.6(2)
C2 C3 C4 120.5(2)
C5 C4 C3 120.0(2)
C4 C5 C6 121.0(2)
C5 C6 C1 118.5(2)
C5 C6 C7 118.9(2)
C1 C6 C7 122.6(2)
N1 C7 C6 125.6(2)
N1 C8 C9 107.8(2)
N2 C9 C8 107.0(2)
N2 C10 C11 125.1(2)
C12 C11 C16 118.7(2)
C12 C11 C10 118.8(2)
C16 C11 C10 122.3(2)
C13 C12 C11 121.6(2)
C12 C13 C14 119.6(2)
C15 C14 C13 120.3(2)
C14 C15 C16 120.8(2)
O2 C16 C15 119.5(2)
O2 C16 C11 121.5(2)
C15 C16 C11 118.9(2)

loop_
_geom_bond_atom_site_label_1
_geom_bond_atom_site_label_2
_geom_bond_distance
Ti1 F1 1.8438(13)
Ti1 F2 1.8550(13)
Ti1 O1 1.8582(15)
Ti1 O2 1.876(2)
Ti1 N2 2.147(2)
Ti1 N1 2.163(2)
N1 C7 1.290(3)
N1 C8 1.467(3)
N2 C10 1.274(3)
N2 C9 1.470(3)
O1 C1 1.341(3)
O2 C16 1.339(3)
C1 C2 1.398(3)
C1 C6 1.421(3)
C2 C3 1.383(3)
C3 C4 1.388(3)
C4 C5 1.381(3)
C5 C6 1.408(3)
C6 C7 1.450(3)
C8 C9 1.517(3)
C10 C11 1.466(3)
C11 C12 1.404(3)
C11 C16 1.421(3)
C12 C13 1.372(3)
C13 C14 1.400(3)
C14 C15 1.379(3)
C15 C16 1.405(3)
